data_1575397
loop_
_publ_author_name
'Yan, Xinyue'
'Song, Shi-Yu'
'Liang, Shicong'
'Liu, Kai-Kai'
'Liu, Xiao-Ting'
'Lu, Chao'

_publ_section_title
;
 Regulating through-space charge transfer interactions in donor-acceptor
 MOFs for thermally activated delayed fluorescence and X-ray
 scintillators.
;
_journal_issue 36
_journal_name_full 'Chemical science'
_journal_page_first 16770
_journal_page_last 16779
_journal_paper_doi 10.1039/d5sc02235e
_journal_volume 16
_journal_year 2025
_chemical_formula_moiety 'C32 H22 Cd N6 O5, C18 H12'
_chemical_formula_sum 'C50 H34 Cd N6 O5'
_chemical_formula_weight 911.23
_space_group_crystal_system monoclinic
_space_group_IT_number 14
_space_group_name_Hall '-P 2ybc'
_space_group_name_H-M_alt 'P 1 21/c 1'
_atom_sites_solution_hydrogens mixed
_audit_creation_date 2024-12-10
_audit_creation_method
;
Olex2 1.3
(compiled 2020.11.12 svn.r5f609507 for OlexSys, GUI svn.r6408)
;
_audit_update_record
;
2024-12-28 deposited with the CCDC.	2025-08-12 downloaded from the CCDC.
;
_cell_angle_alpha 90
_cell_angle_beta 104.8509(10)
_cell_angle_gamma 90
_cell_formula_units_Z 4
_cell_length_a 16.14702(14)
_cell_length_b 26.9656(2)
_cell_length_c 9.27142(9)
_cell_measurement_reflns_used 13909
_cell_measurement_temperature 120.01(10)
_cell_measurement_theta_max 73.0460
_cell_measurement_theta_min 5.1730
_cell_volume 3902.06(6)
_computing_cell_refinement 'CrysAlisPro 1.171.39.28b (Rigaku OD, 2015)'
_computing_data_collection 'CrysAlisPro 1.171.39.28b (Rigaku OD, 2015)'
_computing_data_reduction 'CrysAlisPro 1.171.39.28b (Rigaku OD, 2015)'
_computing_molecular_graphics 'Olex2 1.3 (Dolomanov et al., 2009)'
_computing_publication_material 'Olex2 1.3 (Dolomanov et al., 2009)'
_computing_structure_refinement 'SHELXL 2019/2 (Sheldrick, 2015)'
_diffrn_ambient_environment N~2~
_diffrn_ambient_temperature 120.01(10)
_diffrn_detector 'CCD plate'
_diffrn_measured_fraction_theta_full 0.999
_diffrn_measured_fraction_theta_max 0.975
_diffrn_measurement_details
;
List of Runs (angles in degrees, time in seconds):

  # Type    Start    End  Width  t~exp~   \w     \q     \k     \f   Frames
#--------------------------------------------------------------------------
  1  \w    -37.00   1.00   0.50    0.50    --    0.00  82.00  30.00   76
  2  \w     24.00  89.00   0.50    0.50    --    0.00  82.00  30.00  130
  3  \w    -89.00 -41.00   0.50    0.50    --    0.00 -38.00-180.00   96
  4  \w    147.00 175.00   0.50    0.50    --   98.20  45.00  60.00   56
  5  \w    110.00 188.00   0.50    0.50    --   98.20  45.00  30.00  156
  6  \w     10.00 130.00   0.50    0.50    --   98.20 -61.00   0.00  240
  7  \w     96.00 175.00   0.50    0.50    --   98.20  45.00  90.00  158
  8  \w     42.00 114.00   0.50    0.50    --   98.20 -61.00-120.00  144
  9  \w     10.00 127.00   0.50    0.50    --   98.20 -45.00-150.00  234
 10  \w     24.00  66.00   0.50    0.50    --   98.20 -45.00  30.00   84
 11  \w     69.00  94.00   0.50    0.50    --   98.20 -45.00  30.00   50
 12  \w      9.00  37.00   0.50    0.50    --   98.20 -77.00 150.00   56
 13  \w     92.00 118.00   0.50    0.50    --   98.20 -77.00 150.00   52
 14  \w     72.00 115.00   0.50    0.50    --   98.20  45.00  60.00   86
;
_diffrn_measurement_device 'four-circle diffractometer'
_diffrn_measurement_device_type 'XtaLAB AFC12 (RINC): Kappa single'
_diffrn_measurement_method '\w scans'
_diffrn_orient_matrix_type 'CrysAlisPro convention (1999,Acta A55,543-557)'
_diffrn_orient_matrix_UB_11 0.0434905000
_diffrn_orient_matrix_UB_12 0.0314252000
_diffrn_orient_matrix_UB_13 0.1372077000
_diffrn_orient_matrix_UB_21 -0.0822837000
_diffrn_orient_matrix_UB_22 0.0310306000
_diffrn_orient_matrix_UB_23 -0.0207630000
_diffrn_orient_matrix_UB_31 -0.0328433000
_diffrn_orient_matrix_UB_32 -0.0362431000
_diffrn_orient_matrix_UB_33 0.1014621000
_diffrn_radiation_monochromator graphite
_diffrn_radiation_probe x-ray
_diffrn_radiation_type 'Cu K\a'
_diffrn_radiation_wavelength 1.54184
_diffrn_reflns_av_R_equivalents 0.0206
_diffrn_reflns_av_unetI/netI 0.0230
_diffrn_reflns_Laue_measured_fraction_full 0.999
_diffrn_reflns_Laue_measured_fraction_max 0.975
_diffrn_reflns_limit_h_max 19
_diffrn_reflns_limit_h_min -20
_diffrn_reflns_limit_k_max 24
_diffrn_reflns_limit_k_min -32
_diffrn_reflns_limit_l_max 11
_diffrn_reflns_limit_l_min -11
_diffrn_reflns_number 21847
_diffrn_reflns_point_group_measured_fraction_full 0.999
_diffrn_reflns_point_group_measured_fraction_max 0.975
_diffrn_reflns_theta_full 67.684
_diffrn_reflns_theta_max 73.494
_diffrn_reflns_theta_min 4.333
_diffrn_source 'fine-focus sealed X-ray tube'
_diffrn_source_type 'Enhance (Cu) X-ray Source'
_exptl_absorpt_coefficient_mu 4.979
_exptl_absorpt_correction_T_max 1.00000
_exptl_absorpt_correction_T_min 0.87400
_exptl_absorpt_correction_type multi-scan
_exptl_absorpt_process_details
;
CrysAlisPro 1.171.39.28b (Rigaku Oxford Diffraction, 2015)
Empirical absorption correction using spherical harmonics,
 implemented in SCALE3 ABSPACK scaling algorithm.
;
_exptl_crystal_density_diffrn 1.551
_exptl_crystal_description block
_exptl_crystal_F_000 1856
_exptl_crystal_size_max 0.25
_exptl_crystal_size_mid 0.22
_exptl_crystal_size_min 0.21
_refine_diff_density_max 0.379
_refine_diff_density_min -0.568
_refine_diff_density_rms 0.068
_refine_ls_extinction_coef 0.00035(3)
_refine_ls_extinction_expression Fc^*^=kFc[1+0.001xFc^2^\l^3^/sin(2\q)]^-1/4^
_refine_ls_extinction_method 'SHELXL-2019/2 (Sheldrick 2019)'
_refine_ls_goodness_of_fit_ref 1.039
_refine_ls_hydrogen_treatment mixed
_refine_ls_matrix_type full
_refine_ls_number_parameters 567
_refine_ls_number_reflns 7676
_refine_ls_number_restraints 2
_refine_ls_restrained_S_all 1.039
_refine_ls_R_factor_all 0.0262
_refine_ls_R_factor_gt 0.0247
_refine_ls_shift/su_max 0.004
_refine_ls_shift/su_mean 0.000
_refine_ls_structure_factor_coef Fsqd
_refine_ls_weighting_details 'w=1/[\s^2^(Fo^2^)+(0.0361P)^2^+2.2228P] where P=(Fo^2^+2Fc^2^)/3'
_refine_ls_weighting_scheme calc
_refine_ls_wR_factor_gt 0.0659
_refine_ls_wR_factor_ref 0.0668
_reflns_Friedel_coverage 0.000
_reflns_number_gt 7246
_reflns_number_total 7676
_reflns_threshold_expression 'I > 2\s(I)'
_cod_data_source_file d5sc02235e2.cif
_cod_data_source_block 20171007-18
_cod_depositor_comments 'Adding full bibliography for 1575397--1575399.cif.'
_cod_database_code 1575397
_shelx_shelxl_version_number 2019/2
_shelx_space_group_comment
;
The symmetry employed for this shelxl refinement is uniquely defined
by the following loop, which should always be used as a source of
symmetry information in preference to the above space-group names.
They are only intended as comments.
;
_shelx_estimated_absorpt_t_max 0.421
_shelx_estimated_absorpt_t_min 0.369
_reflns_odcompleteness_completeness 99.94
_reflns_odcompleteness_iscentric 1
_reflns_odcompleteness_theta 66.97
_olex2_refinement_description
;
1. Fixed Uiso
 At 1.2 times of:
  All C(H) groups, All C(H,H) groups
2. Restrained distances
 O5-H5A = O5-H5B
 0.85 with sigma of 0.01
3.a Aromatic/amide H refined with riding coordinates:
 C1(H1), C2(H2), C4(H4), C5(H5), C10(H10), C11(H11), C12(H12), C13(H13),
 C15(H15), C16(H16), C17(H17), C18(H18), C21(H21), C22(H22), C24(H24), C25(H25),
  C27(H27), C28(H28), C30(H30), C31(H31), C34(H34), C35(H35), C36(H36),
 C37(H37), C40(H40), C41(H41), C42(H42), C43(H43), C46(H46), C47(H47), C48(H48),
  C49(H49)
;
_olex2_submission_special_instructions 'No special instructions were received'
_oxdiff_exptl_absorpt_empirical_details
;
Empirical correction (ABSPACK) includes:
- Absorption correction using spherical harmonics
- Frame scaling
;
_oxdiff_exptl_absorpt_empirical_full_max 1.376
_oxdiff_exptl_absorpt_empirical_full_min 0.863

loop_
_space_group_symop_operation_xyz
'x, y, z'
'-x, y+1/2, -z+1/2'
'-x, -y, -z'
'x, -y-1/2, z-1/2'

loop_
_atom_site_label
_atom_site_type_symbol
_atom_site_fract_x
_atom_site_fract_y
_atom_site_fract_z
_atom_site_U_iso_or_equiv
_atom_site_adp_type
_atom_site_occupancy
_atom_site_site_symmetry_order
_atom_site_calc_flag
_atom_site_refinement_flags_posn
_atom_site_refinement_flags_adp
_atom_site_refinement_flags_occupancy
_atom_site_disorder_assembly
_atom_site_disorder_group
Cd1 Cd 0.04539(2) 0.74820(2) 0.21416(2) 0.01105(5) Uani 1 1 d . . . . .
O1 O 0.18132(7) 0.77237(5) 0.25813(13) 0.0173(2) Uani 1 1 d . . . . .
O2 O 0.19183(7) 0.82193(5) 0.45603(15) 0.0220(3) Uani 1 1 d . . . . .
O3 O 0.90001(7) 0.81902(5) 0.44031(14) 0.0212(3) Uani 1 1 d . . . . .
O4 O 0.90959(7) 0.78181(5) 0.66027(13) 0.0173(2) Uani 1 1 d . . . . .
O5 O 0.04805(7) 0.72208(5) -0.03439(12) 0.0139(2) Uani 1 1 d D . . . .
H5A H 0.0923(12) 0.7040(9) -0.030(3) 0.048(8) Uiso 1 1 d D . . . .
N1 N 0.09536(8) 0.67354(5) 0.32359(15) 0.0147(3) Uani 1 1 d . . . . .
N2 N 0.12057(9) 0.49715(5) 0.49579(15) 0.0154(3) Uani 1 1 d . . . . .
N3 N 0.22834(9) 0.53744(5) 0.68200(15) 0.0154(3) Uani 1 1 d . . . . .
N4 N 0.20720(9) 0.45040(5) 0.69573(15) 0.0153(3) Uani 1 1 d . . . . .
N5 N 0.44576(9) 0.48687(6) 1.15379(16) 0.0217(3) Uani 1 1 d . . . . .
N6 N 0.01616(8) 0.32276(5) 0.38075(15) 0.0144(3) Uani 1 1 d . . . . .
C1 C 0.15497(10) 0.67238(6) 0.45460(19) 0.0157(3) Uani 1 1 d . . . . .
H1 H 0.181280 0.702637 0.494512 0.019 Uiso 1 1 calc R U . . .
C2 C 0.17977(10) 0.62914(6) 0.53396(18) 0.0155(3) Uani 1 1 d . . . . .
H2 H 0.222238 0.629756 0.626303 0.019 Uiso 1 1 calc R U . . .
C3 C 0.14159(10) 0.58484(6) 0.47645(18) 0.0135(3) Uani 1 1 d . . . . .
C4 C 0.08053(10) 0.58567(6) 0.33941(19) 0.0170(3) Uani 1 1 d . . . . .
H4 H 0.054040 0.555838 0.296222 0.020 Uiso 1 1 calc R U . . .
C5 C 0.05920(10) 0.63033(6) 0.26764(19) 0.0172(3) Uani 1 1 d . . . . .
H5 H 0.017210 0.630682 0.174725 0.021 Uiso 1 1 calc R U . . .
C6 C 0.16493(10) 0.53711(6) 0.55658(18) 0.0136(3) Uani 1 1 d . . . . .
C7 C 0.24692(10) 0.49289(6) 0.74708(18) 0.0141(3) Uani 1 1 d . . . . .
C8 C 0.14520(10) 0.45479(6) 0.56956(18) 0.0147(3) Uani 1 1 d . . . . .
C9 C 0.31671(10) 0.49061(6) 0.88652(18) 0.0153(3) Uani 1 1 d . . . . .
C10 C 0.36100(11) 0.53311(7) 0.9460(2) 0.0191(4) Uani 1 1 d . . . . .
H10 H 0.348411 0.564127 0.896659 0.023 Uiso 1 1 calc R U . . .
C11 C 0.42395(11) 0.52933(7) 1.0789(2) 0.0212(4) Uani 1 1 d . . . . .
H11 H 0.453454 0.558686 1.119370 0.025 Uiso 1 1 calc R U . . .
C12 C 0.40292(12) 0.44622(7) 1.0942(2) 0.0226(4) Uani 1 1 d . . . . .
H12 H 0.417257 0.415672 1.145574 0.027 Uiso 1 1 calc R U . . .
C13 C 0.33877(11) 0.44597(7) 0.96177(19) 0.0193(3) Uani 1 1 d . . . . .
H13 H 0.310600 0.416019 0.923473 0.023 Uiso 1 1 calc R U . . .
C14 C 0.09979(10) 0.40898(6) 0.50513(18) 0.0141(3) Uani 1 1 d . . . . .
C15 C 0.03990(11) 0.41007(6) 0.36696(19) 0.0180(3) Uani 1 1 d . . . . .
H15 H 0.027020 0.440226 0.312900 0.022 Uiso 1 1 calc R U . . .
C16 C -0.00045(11) 0.36640(6) 0.31004(19) 0.0180(3) Uani 1 1 d . . . . .
H16 H -0.041844 0.367388 0.216496 0.022 Uiso 1 1 calc R U . . .
C17 C 0.07413(11) 0.32206(7) 0.51440(19) 0.0165(3) Uani 1 1 d . . . . .
H17 H 0.086309 0.291388 0.565856 0.020 Uiso 1 1 calc R U . . .
C18 C 0.11655(11) 0.36411(6) 0.57960(19) 0.0176(3) Uani 1 1 d . . . . .
H18 H 0.156705 0.362273 0.674339 0.021 Uiso 1 1 calc R U . . .
C19 C 0.22290(10) 0.79893(6) 0.36464(18) 0.0142(3) Uani 1 1 d . . . . .
C20 C 0.31847(10) 0.80182(6) 0.38152(18) 0.0147(3) Uani 1 1 d . . . . .
C21 C 0.35589(10) 0.77717(7) 0.28210(19) 0.0179(3) Uani 1 1 d . . . . .
H21 H 0.320848 0.759816 0.199589 0.021 Uiso 1 1 calc R U . . .
C22 C 0.44426(10) 0.77788(7) 0.30312(19) 0.0187(3) Uani 1 1 d . . . . .
H22 H 0.468980 0.761210 0.234054 0.022 Uiso 1 1 calc R U . . .
C23 C 0.49719(10) 0.80272(6) 0.42415(19) 0.0160(3) Uani 1 1 d . . . . .
C24 C 0.45883(10) 0.82797(7) 0.5216(2) 0.0208(4) Uani 1 1 d . . . . .
H24 H 0.493660 0.845579 0.603740 0.025 Uiso 1 1 calc R U . . .
C25 C 0.37050(10) 0.82771(7) 0.5000(2) 0.0193(3) Uani 1 1 d . . . . .
H25 H 0.345485 0.845389 0.566820 0.023 Uiso 1 1 calc R U . . .
C26 C 0.59222(10) 0.80196(6) 0.45219(19) 0.0158(3) Uani 1 1 d . . . . .
C27 C 0.63199(10) 0.80692(7) 0.33621(19) 0.0183(3) Uani 1 1 d . . . . .
H27 H 0.598082 0.810460 0.236605 0.022 Uiso 1 1 calc R U . . .
C28 C 0.72077(10) 0.80673(7) 0.36480(19) 0.0176(3) Uani 1 1 d . . . . .
H28 H 0.746969 0.810671 0.284715 0.021 Uiso 1 1 calc R U . . .
C29 C 0.77170(10) 0.80083(6) 0.50949(19) 0.0152(3) Uani 1 1 d . . . . .
C30 C 0.73236(10) 0.79439(7) 0.62527(19) 0.0178(3) Uani 1 1 d . . . . .
H30 H 0.766348 0.788989 0.723982 0.021 Uiso 1 1 calc R U . . .
C31 C 0.64365(10) 0.79581(7) 0.59733(19) 0.0189(3) Uani 1 1 d . . . . .
H31 H 0.617611 0.792572 0.677843 0.023 Uiso 1 1 calc R U . . .
C32 C 0.86808(10) 0.80072(6) 0.53859(18) 0.0143(3) Uani 1 1 d . . . . .
C33 C 0.34197(11) 0.48081(7) 0.45022(19) 0.0183(3) Uani 1 1 d . . . . .
C34 C 0.39804(12) 0.45605(8) 0.5696(2) 0.0242(4) Uani 1 1 d . . . . .
H34 H 0.442122 0.474236 0.636154 0.029 Uiso 1 1 calc R U . . .
C35 C 0.39031(13) 0.40598(8) 0.5920(2) 0.0298(4) Uani 1 1 d . . . . .
H35 H 0.429293 0.389943 0.672823 0.036 Uiso 1 1 calc R U . . .
C36 C 0.32569(13) 0.37877(8) 0.4969(2) 0.0290(4) Uani 1 1 d . . . . .
H36 H 0.319604 0.344365 0.513665 0.035 Uiso 1 1 calc R U . . .
C37 C 0.27065(12) 0.40205(7) 0.3784(2) 0.0241(4) Uani 1 1 d . . . . .
H37 H 0.226576 0.383297 0.313769 0.029 Uiso 1 1 calc R U . . .
C38 C 0.27791(11) 0.45278(7) 0.35045(19) 0.0190(3) Uani 1 1 d . . . . .
C39 C 0.22151(11) 0.47696(8) 0.21994(19) 0.0212(4) Uani 1 1 d . . . . .
C40 C 0.15970(12) 0.44936(9) 0.1149(2) 0.0302(5) Uani 1 1 d . . . . .
H40 H 0.153751 0.414830 0.129980 0.036 Uiso 1 1 calc R U . . .
C41 C 0.10817(13) 0.47193(10) -0.0088(2) 0.0377(5) Uani 1 1 d . . . . .
H41 H 0.066174 0.453115 -0.077624 0.045 Uiso 1 1 calc R U . . .
C42 C 0.11739(13) 0.52224(10) -0.0333(2) 0.0379(5) Uani 1 1 d . . . . .
H42 H 0.082144 0.537583 -0.119674 0.045 Uiso 1 1 calc R U . . .
C43 C 0.17709(13) 0.54991(9) 0.0664(2) 0.0309(5) Uani 1 1 d . . . . .
H43 H 0.183018 0.584210 0.047925 0.037 Uiso 1 1 calc R U . . .
C44 C 0.22983(11) 0.52803(8) 0.1962(2) 0.0219(4) Uani 1 1 d . . . . .
C45 C 0.29221(11) 0.55763(7) 0.30491(19) 0.0202(4) Uani 1 1 d . . . . .
C46 C 0.29728(12) 0.60946(7) 0.2906(2) 0.0261(4) Uani 1 1 d . . . . .
H46 H 0.259964 0.625582 0.207977 0.031 Uiso 1 1 calc R U . . .
C47 C 0.35521(13) 0.63724(8) 0.3940(2) 0.0324(5) Uani 1 1 d . . . . .
H47 H 0.357836 0.672143 0.382000 0.039 Uiso 1 1 calc R U . . .
C48 C 0.40980(14) 0.61418(8) 0.5158(2) 0.0330(5) Uani 1 1 d . . . . .
H48 H 0.449695 0.633409 0.587069 0.040 Uiso 1 1 calc R U . . .
H5B H 0.0032(11) 0.7040(8) -0.046(3) 0.040 Uiso 1 1 d D U . . .
C49 C 0.40642(12) 0.56360(8) 0.5337(2) 0.0263(4) Uani 1 1 d . . . . .
H49 H 0.444056 0.548242 0.617530 0.032 Uiso 1 1 calc R U . . .
C50 C 0.34769(11) 0.53430(7) 0.4291(2) 0.0189(4) Uani 1 1 d . . . . .

loop_
_atom_site_aniso_label
_atom_site_aniso_U_11
_atom_site_aniso_U_22
_atom_site_aniso_U_33
_atom_site_aniso_U_23
_atom_site_aniso_U_13
_atom_site_aniso_U_12
Cd1 0.00811(8) 0.01165(8) 0.01210(8) 0.00065(4) 0.00021(5) 0.00018(3)
O1 0.0098(5) 0.0237(6) 0.0173(6) -0.0006(5) 0.0014(4) -0.0033(5)
O2 0.0120(6) 0.0263(7) 0.0287(7) -0.0073(5) 0.0070(5) -0.0027(5)
O3 0.0116(6) 0.0271(7) 0.0257(7) 0.0065(5) 0.0062(5) 0.0027(5)
O4 0.0097(5) 0.0242(6) 0.0167(6) -0.0009(5) 0.0007(4) 0.0029(5)
O5 0.0091(5) 0.0174(6) 0.0148(6) -0.0010(4) 0.0022(4) -0.0003(4)
N1 0.0126(6) 0.0139(7) 0.0168(7) 0.0001(5) 0.0024(5) 0.0014(5)
N2 0.0154(7) 0.0141(7) 0.0154(7) 0.0002(5) 0.0016(5) -0.0008(5)
N3 0.0162(7) 0.0154(7) 0.0135(7) -0.0004(5) 0.0016(5) -0.0005(5)
N4 0.0154(7) 0.0156(7) 0.0128(6) 0.0002(5) -0.0001(5) -0.0012(5)
N5 0.0175(7) 0.0278(8) 0.0171(7) -0.0003(6) -0.0005(6) -0.0011(6)
N6 0.0121(6) 0.0146(7) 0.0155(7) -0.0016(5) 0.0019(5) -0.0011(5)
C1 0.0153(8) 0.0145(8) 0.0163(8) -0.0020(6) 0.0022(6) -0.0004(6)
C2 0.0143(7) 0.0162(8) 0.0143(7) -0.0008(6) 0.0005(6) 0.0004(6)
C3 0.0125(7) 0.0143(8) 0.0140(7) -0.0004(6) 0.0040(6) 0.0008(6)
C4 0.0165(8) 0.0149(8) 0.0170(8) -0.0018(6) -0.0002(6) -0.0016(6)
C5 0.0150(8) 0.0160(8) 0.0177(8) -0.0005(7) -0.0011(6) -0.0003(6)
C6 0.0133(7) 0.0145(8) 0.0134(7) -0.0015(6) 0.0041(6) 0.0002(6)
C7 0.0152(7) 0.0143(8) 0.0121(7) 0.0001(6) 0.0025(6) -0.0014(6)
C8 0.0145(8) 0.0148(8) 0.0146(8) 0.0001(6) 0.0032(6) -0.0002(6)
C9 0.0146(8) 0.0177(8) 0.0131(8) -0.0007(6) 0.0026(6) 0.0001(6)
C10 0.0199(8) 0.0180(9) 0.0177(8) -0.0011(7) 0.0017(7) -0.0020(7)
C11 0.0188(8) 0.0222(9) 0.0198(8) -0.0039(7) 0.0001(7) -0.0039(7)
C12 0.0227(9) 0.0224(9) 0.0193(9) 0.0033(7) -0.0007(7) 0.0002(7)
C13 0.0200(8) 0.0180(8) 0.0172(8) 0.0007(7) 0.0000(7) -0.0021(7)
C14 0.0125(7) 0.0150(8) 0.0145(7) -0.0008(6) 0.0028(6) -0.0013(6)
C15 0.0179(8) 0.0148(8) 0.0180(8) 0.0025(6) -0.0014(7) 0.0001(6)
C16 0.0164(8) 0.0174(8) 0.0169(8) 0.0000(7) -0.0020(6) 0.0000(6)
C17 0.0170(8) 0.0160(8) 0.0153(8) 0.0025(6) 0.0018(6) -0.0019(6)
C18 0.0189(8) 0.0171(8) 0.0143(8) 0.0015(6) -0.0003(6) -0.0020(7)
C19 0.0107(7) 0.0139(8) 0.0172(8) 0.0038(6) 0.0018(6) -0.0006(6)
C20 0.0097(7) 0.0158(8) 0.0175(8) 0.0033(6) 0.0016(6) -0.0004(6)
C21 0.0131(8) 0.0214(8) 0.0170(8) -0.0029(7) 0.0001(6) -0.0014(6)
C22 0.0130(8) 0.0237(9) 0.0189(8) -0.0036(7) 0.0030(6) 0.0010(7)
C23 0.0103(7) 0.0177(8) 0.0193(8) 0.0016(7) 0.0023(6) -0.0004(6)
C24 0.0132(8) 0.0254(9) 0.0215(9) -0.0066(7) 0.0004(7) -0.0019(7)
C25 0.0131(8) 0.0237(9) 0.0213(8) -0.0054(7) 0.0049(7) -0.0010(6)
C26 0.0098(7) 0.0154(8) 0.0213(8) -0.0007(6) 0.0022(6) 0.0000(6)
C27 0.0123(8) 0.0228(9) 0.0180(8) 0.0022(7) 0.0004(6) 0.0014(6)
C28 0.0132(8) 0.0223(9) 0.0173(8) 0.0023(7) 0.0041(6) 0.0007(6)
C29 0.0100(7) 0.0151(8) 0.0197(8) -0.0008(6) 0.0024(6) 0.0003(6)
C30 0.0124(8) 0.0220(9) 0.0174(8) -0.0005(7) 0.0009(6) -0.0007(6)
C31 0.0137(8) 0.0235(9) 0.0195(8) -0.0012(7) 0.0045(6) -0.0003(7)
C32 0.0099(7) 0.0135(8) 0.0182(8) -0.0031(6) 0.0013(6) 0.0006(6)
C33 0.0165(8) 0.0234(9) 0.0145(8) -0.0002(7) 0.0034(6) 0.0025(7)
C34 0.0221(9) 0.0290(10) 0.0181(9) -0.0007(7) -0.0011(7) 0.0019(8)
C35 0.0315(10) 0.0285(10) 0.0254(10) 0.0068(8) 0.0001(8) 0.0087(8)
C36 0.0336(11) 0.0208(9) 0.0326(10) 0.0006(8) 0.0085(9) 0.0044(8)
C37 0.0234(9) 0.0247(9) 0.0240(9) -0.0054(7) 0.0059(7) -0.0001(7)
C38 0.0168(8) 0.0255(9) 0.0151(8) -0.0034(7) 0.0049(6) 0.0015(7)
C39 0.0147(8) 0.0345(10) 0.0149(8) -0.0025(7) 0.0044(7) 0.0016(7)
C40 0.0207(9) 0.0475(13) 0.0212(9) -0.0051(9) 0.0030(7) -0.0051(9)
C41 0.0185(9) 0.0686(17) 0.0210(10) -0.0066(10) -0.0038(8) -0.0034(10)
C42 0.0217(10) 0.0691(17) 0.0184(9) 0.0069(10) -0.0029(8) 0.0120(10)
C43 0.0256(10) 0.0473(13) 0.0201(9) 0.0092(9) 0.0065(8) 0.0145(9)
C44 0.0165(8) 0.0348(11) 0.0156(8) 0.0025(8) 0.0064(7) 0.0069(7)
C45 0.0179(8) 0.0275(10) 0.0178(8) 0.0040(7) 0.0095(7) 0.0046(7)
C46 0.0270(9) 0.0283(10) 0.0276(10) 0.0088(8) 0.0152(8) 0.0052(8)
C47 0.0362(11) 0.0240(10) 0.0431(12) 0.0045(9) 0.0210(9) -0.0009(8)
C48 0.0348(11) 0.0281(11) 0.0366(11) -0.0053(9) 0.0100(9) -0.0095(9)
C49 0.0244(9) 0.0297(10) 0.0235(9) -0.0004(8) 0.0038(8) -0.0033(8)
C50 0.0167(8) 0.0245(9) 0.0170(8) 0.0007(7) 0.0069(7) 0.0008(7)

loop_
_atom_type_symbol
_atom_type_description
_atom_type_scat_dispersion_real
_atom_type_scat_dispersion_imag
_atom_type_scat_source
C C 0.0181 0.0091 'International Tables Vol C Tables 4.2.6.8 and 6.1.1.4'
H H 0.0000 0.0000 'International Tables Vol C Tables 4.2.6.8 and 6.1.1.4'
Cd Cd 0.1185 4.6533 'International Tables Vol C Tables 4.2.6.8 and 6.1.1.4'
N N 0.0311 0.0180 'International Tables Vol C Tables 4.2.6.8 and 6.1.1.4'
O O 0.0492 0.0322 'International Tables Vol C Tables 4.2.6.8 and 6.1.1.4'

loop_
_geom_angle_atom_site_label_1
_geom_angle_atom_site_label_2
_geom_angle_atom_site_label_3
_geom_angle
_geom_angle_site_symmetry_1
_geom_angle_site_symmetry_3
_geom_angle_publ_flag
O1 Cd1 O4 175.48(4) . 4_475 ?
O1 Cd1 O5 90.13(4) . . ?
O1 Cd1 O5 87.37(4) . 4_576 ?
O1 Cd1 N1 87.57(5) . . ?
O1 Cd1 N6 97.04(5) . 2 ?
O4 Cd1 O5 96.10(4) 4_475 4_576 ?
O4 Cd1 O5 86.48(4) 4_475 . ?
O4 Cd1 N1 89.70(5) 4_475 . ?
O4 Cd1 N6 85.96(5) 4_475 2 ?
O5 Cd1 O5 177.11(4) . 4_576 ?
N1 Cd1 O5 94.32(5) . . ?
N1 Cd1 O5 87.03(4) . 4_576 ?
N1 Cd1 N6 173.63(5) . 2 ?
N6 Cd1 O5 90.08(4) 2 . ?
N6 Cd1 O5 88.78(4) 2 4_576 ?
C19 O1 Cd1 127.61(11) . . ?
C32 O4 Cd1 127.04(10) . 4_676 ?
Cd1 O5 Cd1 143.98(6) . 4_575 ?
Cd1 O5 H5A 109.7(18) . . ?
Cd1 O5 H5A 92.5(18) 4_575 . ?
Cd1 O5 H5B 93.5(17) . . ?
Cd1 O5 H5B 105.2(17) 4_575 . ?
H5A O5 H5B 110(3) . . ?
C1 N1 Cd1 120.48(11) . . ?
C1 N1 C5 117.90(14) . . ?
C5 N1 Cd1 121.20(11) . . ?
C6 N2 C8 114.57(14) . . ?
C6 N3 C7 114.66(14) . . ?
C8 N4 C7 114.75(14) . . ?
C12 N5 C11 116.57(15) . . ?
C16 N6 Cd1 124.35(11) . 2_545 ?
C16 N6 C17 117.81(14) . . ?
C17 N6 Cd1 117.82(11) . 2_545 ?
N1 C1 H1 118.5 . . ?
N1 C1 C2 122.94(16) . . ?
C2 C1 H1 118.5 . . ?
C1 C2 H2 120.6 . . ?
C1 C2 C3 118.84(15) . . ?
C3 C2 H2 120.6 . . ?
C2 C3 C4 118.52(15) . . ?
C2 C3 C6 121.55(14) . . ?
C4 C3 C6 119.93(15) . . ?
C3 C4 H4 120.5 . . ?
C5 C4 C3 119.03(15) . . ?
C5 C4 H4 120.5 . . ?
N1 C5 C4 122.75(15) . . ?
N1 C5 H5 118.6 . . ?
C4 C5 H5 118.6 . . ?
N2 C6 N3 125.47(15) . . ?
N2 C6 C3 116.62(14) . . ?
N3 C6 C3 117.92(14) . . ?
N3 C7 C9 117.46(14) . . ?
N4 C7 N3 125.02(15) . . ?
N4 C7 C9 117.53(14) . . ?
N2 C8 C14 116.99(14) . . ?
N4 C8 N2 125.53(15) . . ?
N4 C8 C14 117.48(15) . . ?
C10 C9 C7 120.75(15) . . ?
C10 C9 C13 118.39(15) . . ?
C13 C9 C7 120.86(15) . . ?
C9 C10 H10 120.7 . . ?
C11 C10 C9 118.59(17) . . ?
C11 C10 H10 120.7 . . ?
N5 C11 C10 124.03(17) . . ?
N5 C11 H11 118.0 . . ?
C10 C11 H11 118.0 . . ?
N5 C12 H12 118.0 . . ?
N5 C12 C13 123.96(17) . . ?
C13 C12 H12 118.0 . . ?
C9 C13 H13 120.8 . . ?
C12 C13 C9 118.44(16) . . ?
C12 C13 H13 120.8 . . ?
C15 C14 C8 120.53(15) . . ?
C18 C14 C8 120.94(14) . . ?
C18 C14 C15 118.52(15) . . ?
C14 C15 H15 120.6 . . ?
C16 C15 C14 118.74(15) . . ?
C16 C15 H15 120.6 . . ?
N6 C16 C15 123.04(15) . . ?
N6 C16 H16 118.5 . . ?
C15 C16 H16 118.5 . . ?
N6 C17 H17 118.6 . . ?
N6 C17 C18 122.72(15) . . ?
C18 C17 H17 118.6 . . ?
C14 C18 H18 120.4 . . ?
C17 C18 C14 119.17(15) . . ?
C17 C18 H18 120.4 . . ?
O1 C19 C20 115.67(14) . . ?
O2 C19 O1 125.71(15) . . ?
O2 C19 C20 118.61(14) . . ?
C21 C20 C19 120.72(15) . . ?
C25 C20 C19 120.14(15) . . ?
C25 C20 C21 119.09(15) . . ?
C20 C21 H21 119.9 . . ?
C22 C21 C20 120.29(15) . . ?
C22 C21 H21 119.9 . . ?
C21 C22 H22 119.5 . . ?
C21 C22 C23 120.97(16) . . ?
C23 C22 H22 119.5 . . ?
C22 C23 C24 118.20(15) . . ?
C22 C23 C26 121.68(15) . . ?
C24 C23 C26 120.11(15) . . ?
C23 C24 H24 119.5 . . ?
C25 C24 C23 120.92(16) . . ?
C25 C24 H24 119.5 . . ?
C20 C25 C24 120.50(16) . . ?
C20 C25 H25 119.8 . . ?
C24 C25 H25 119.8 . . ?
C27 C26 C23 121.48(15) . . ?
C27 C26 C31 118.47(15) . . ?
C31 C26 C23 120.06(15) . . ?
C26 C27 H27 119.7 . . ?
C28 C27 C26 120.64(16) . . ?
C28 C27 H27 119.7 . . ?
C27 C28 H28 119.7 . . ?
C27 C28 C29 120.68(16) . . ?
C29 C28 H28 119.7 . . ?
C28 C29 C32 120.00(15) . . ?
C30 C29 C28 118.97(15) . . ?
C30 C29 C32 121.03(15) . . ?
C29 C30 H30 119.8 . . ?
C31 C30 C29 120.37(15) . . ?
C31 C30 H30 119.8 . . ?
C26 C31 H31 119.6 . . ?
C30 C31 C26 120.82(16) . . ?
C30 C31 H31 119.6 . . ?
O3 C32 O4 125.72(14) . . ?
O3 C32 C29 117.72(14) . . ?
O4 C32 C29 116.56(14) . . ?
C34 C33 C38 118.41(17) . . ?
C34 C33 C50 121.59(16) . . ?
C38 C33 C50 120.00(16) . . ?
C33 C34 H34 119.3 . . ?
C35 C34 C33 121.30(18) . . ?
C35 C34 H34 119.3 . . ?
C34 C35 H35 119.9 . . ?
C34 C35 C36 120.27(18) . . ?
C36 C35 H35 119.9 . . ?
C35 C36 H36 120.3 . . ?
C37 C36 C35 119.50(19) . . ?
C37 C36 H36 120.3 . . ?
C36 C37 H37 119.2 . . ?
C36 C37 C38 121.68(18) . . ?
C38 C37 H37 119.2 . . ?
C33 C38 C39 119.75(17) . . ?
C37 C38 C33 118.78(16) . . ?
C37 C38 C39 121.46(16) . . ?
C40 C39 C38 120.88(19) . . ?
C44 C39 C38 120.00(16) . . ?
C44 C39 C40 119.10(18) . . ?
C39 C40 H40 119.6 . . ?
C41 C40 C39 120.7(2) . . ?
C41 C40 H40 119.6 . . ?
C40 C41 H41 120.0 . . ?
C40 C41 C42 120.1(2) . . ?
C42 C41 H41 120.0 . . ?
C41 C42 H42 119.8 . . ?
C43 C42 C41 120.44(19) . . ?
C43 C42 H42 119.8 . . ?
C42 C43 H43 119.6 . . ?
C42 C43 C44 120.8(2) . . ?
C44 C43 H43 119.6 . . ?
C39 C44 C43 118.77(19) . . ?
C39 C44 C45 120.14(16) . . ?
C43 C44 C45 121.09(19) . . ?
C46 C45 C44 121.48(17) . . ?
C46 C45 C50 118.59(17) . . ?
C50 C45 C44 119.92(17) . . ?
C45 C46 H46 119.3 . . ?
C47 C46 C45 121.34(18) . . ?
C47 C46 H46 119.3 . . ?
C46 C47 H47 120.0 . . ?
C46 C47 C48 119.93(19) . . ?
C48 C47 H47 120.0 . . ?
C47 C48 H48 119.8 . . ?
C49 C48 C47 120.4(2) . . ?
C49 C48 H48 119.8 . . ?
C48 C49 H49 119.6 . . ?
C48 C49 C50 120.79(19) . . ?
C50 C49 H49 119.6 . . ?
C45 C50 C33 119.98(16) . . ?
C49 C50 C33 120.99(16) . . ?
C49 C50 C45 119.00(18) . . ?

loop_
_geom_bond_atom_site_label_1
_geom_bond_atom_site_label_2
_geom_bond_distance
_geom_bond_site_symmetry_2
_geom_bond_publ_flag
Cd1 O1 2.2248(11) . ?
Cd1 O4 2.2697(11) 4_475 ?
Cd1 O5 2.4205(11) . ?
Cd1 O5 2.4551(11) 4_576 ?
Cd1 N1 2.3053(14) . ?
Cd1 N6 2.3143(14) 2 ?
O1 C19 1.264(2) . ?
O2 C19 1.254(2) . ?
O3 C32 1.257(2) . ?
O4 C32 1.263(2) . ?
O5 H5A 0.857(10) . ?
O5 H5B 0.857(10) . ?
N1 C1 1.343(2) . ?
N1 C5 1.346(2) . ?
N2 C6 1.336(2) . ?
N2 C8 1.338(2) . ?
N3 C6 1.338(2) . ?
N3 C7 1.343(2) . ?
N4 C7 1.339(2) . ?
N4 C8 1.336(2) . ?
N5 C11 1.339(2) . ?
N5 C12 1.338(2) . ?
N6 C16 1.340(2) . ?
N6 C17 1.348(2) . ?
C1 H1 0.9500 . ?
C1 C2 1.382(2) . ?
C2 H2 0.9500 . ?
C2 C3 1.387(2) . ?
C3 C4 1.394(2) . ?
C3 C6 1.486(2) . ?
C4 H4 0.9500 . ?
C4 C5 1.376(2) . ?
C5 H5 0.9500 . ?
C7 C9 1.483(2) . ?
C8 C14 1.482(2) . ?
C9 C10 1.388(2) . ?
C9 C13 1.391(2) . ?
C10 H10 0.9500 . ?
C10 C11 1.386(2) . ?
C11 H11 0.9500 . ?
C12 H12 0.9500 . ?
C12 C13 1.389(2) . ?
C13 H13 0.9500 . ?
C14 C15 1.394(2) . ?
C14 C18 1.385(2) . ?
C15 H15 0.9500 . ?
C15 C16 1.383(2) . ?
C16 H16 0.9500 . ?
C17 H17 0.9500 . ?
C17 C18 1.381(2) . ?
C18 H18 0.9500 . ?
C19 C20 1.513(2) . ?
C20 C21 1.393(2) . ?
C20 C25 1.388(2) . ?
C21 H21 0.9500 . ?
C21 C22 1.390(2) . ?
C22 H22 0.9500 . ?
C22 C23 1.395(2) . ?
C23 C24 1.396(2) . ?
C23 C26 1.489(2) . ?
C24 H24 0.9500 . ?
C24 C25 1.389(2) . ?
C25 H25 0.9500 . ?
C26 C27 1.393(2) . ?
C26 C31 1.398(2) . ?
C27 H27 0.9500 . ?
C27 C28 1.389(2) . ?
C28 H28 0.9500 . ?
C28 C29 1.391(2) . ?
C29 C30 1.391(2) . ?
C29 C32 1.510(2) . ?
C30 H30 0.9500 . ?
C30 C31 1.389(2) . ?
C31 H31 0.9500 . ?
C33 C34 1.406(2) . ?
C33 C38 1.416(2) . ?
C33 C50 1.462(3) . ?
C34 H34 0.9500 . ?
C34 C35 1.377(3) . ?
C35 H35 0.9500 . ?
C35 C36 1.390(3) . ?
C36 H36 0.9500 . ?
C36 C37 1.375(3) . ?
C37 H37 0.9500 . ?
C37 C38 1.403(3) . ?
C38 C39 1.468(2) . ?
C39 C40 1.414(3) . ?
C39 C44 1.406(3) . ?
C40 H40 0.9500 . ?
C40 C41 1.374(3) . ?
C41 H41 0.9500 . ?
C41 C42 1.390(4) . ?
C42 H42 0.9500 . ?
C42 C43 1.372(3) . ?
C43 H43 0.9500 . ?
C43 C44 1.413(3) . ?
C44 C45 1.465(3) . ?
C45 C46 1.408(3) . ?
C45 C50 1.413(2) . ?
C46 H46 0.9500 . ?
C46 C47 1.376(3) . ?
C47 H47 0.9500 . ?
C47 C48 1.389(3) . ?
C48 H48 0.9500 . ?
C48 C49 1.377(3) . ?
C49 H49 0.9500 . ?
C49 C50 1.412(3) . ?

loop_
_geom_torsion_atom_site_label_1
_geom_torsion_atom_site_label_2
_geom_torsion_atom_site_label_3
_geom_torsion_atom_site_label_4
_geom_torsion
_geom_torsion_site_symmetry_1
_geom_torsion_site_symmetry_2
_geom_torsion_site_symmetry_3
_geom_torsion_site_symmetry_4
_geom_torsion_publ_flag
Cd1 O1 C19 O2 -9.6(2) . . . . ?
Cd1 O1 C19 C20 169.50(10) . . . . ?
Cd1 O4 C32 O3 -21.1(2) 4_676 . . . ?
Cd1 O4 C32 C29 158.46(11) 4_676 . . . ?
Cd1 N1 C1 C2 172.01(12) . . . . ?
Cd1 N1 C5 C4 -172.20(13) . . . . ?
Cd1 N6 C16 C15 -177.35(13) 2_545 . . . ?
Cd1 N6 C17 C18 178.17(13) 2_545 . . . ?
O1 C19 C20 C21 1.3(2) . . . . ?
O1 C19 C20 C25 -176.35(15) . . . . ?
O2 C19 C20 C21 -179.55(16) . . . . ?
O2 C19 C20 C25 2.8(2) . . . . ?
N1 C1 C2 C3 -0.1(3) . . . . ?
N2 C8 C14 C15 5.7(2) . . . . ?
N2 C8 C14 C18 -175.11(15) . . . . ?
N3 C7 C9 C10 -0.3(2) . . . . ?
N3 C7 C9 C13 178.94(15) . . . . ?
N4 C7 C9 C10 179.72(16) . . . . ?
N4 C7 C9 C13 -1.0(2) . . . . ?
N4 C8 C14 C15 -174.16(15) . . . . ?
N4 C8 C14 C18 5.0(2) . . . . ?
N5 C12 C13 C9 -0.7(3) . . . . ?
N6 C17 C18 C14 -0.5(3) . . . . ?
C1 N1 C5 C4 0.4(2) . . . . ?
C1 C2 C3 C4 1.0(2) . . . . ?
C1 C2 C3 C6 -179.62(15) . . . . ?
C2 C3 C4 C5 -1.2(2) . . . . ?
C2 C3 C6 N2 176.06(15) . . . . ?
C2 C3 C6 N3 -4.3(2) . . . . ?
C3 C4 C5 N1 0.5(3) . . . . ?
C4 C3 C6 N2 -4.5(2) . . . . ?
C4 C3 C6 N3 175.05(15) . . . . ?
C5 N1 C1 C2 -0.6(2) . . . . ?
C6 N2 C8 N4 1.4(2) . . . . ?
C6 N2 C8 C14 -178.43(14) . . . . ?
C6 N3 C7 N4 -0.1(2) . . . . ?
C6 N3 C7 C9 179.92(14) . . . . ?
C6 C3 C4 C5 179.38(15) . . . . ?
C7 N3 C6 N2 0.6(2) . . . . ?
C7 N3 C6 C3 -178.93(14) . . . . ?
C7 N4 C8 N2 -1.0(2) . . . . ?
C7 N4 C8 C14 178.84(14) . . . . ?
C7 C9 C10 C11 178.10(16) . . . . ?
C7 C9 C13 C12 -178.13(16) . . . . ?
C8 N2 C6 N3 -1.2(2) . . . . ?
C8 N2 C6 C3 178.37(14) . . . . ?
C8 N4 C7 N3 0.3(2) . . . . ?
C8 N4 C7 C9 -179.75(14) . . . . ?
C8 C14 C15 C16 179.35(16) . . . . ?
C8 C14 C18 C17 -178.70(16) . . . . ?
C9 C10 C11 N5 0.7(3) . . . . ?
C10 C9 C13 C12 1.2(3) . . . . ?
C11 N5 C12 C13 0.1(3) . . . . ?
C12 N5 C11 C10 -0.2(3) . . . . ?
C13 C9 C10 C11 -1.2(3) . . . . ?
C14 C15 C16 N6 -0.9(3) . . . . ?
C15 C14 C18 C17 0.5(2) . . . . ?
C16 N6 C17 C18 -0.3(3) . . . . ?
C17 N6 C16 C15 1.0(3) . . . . ?
C18 C14 C15 C16 0.1(2) . . . . ?
C19 C20 C21 C22 -176.58(16) . . . . ?
C19 C20 C25 C24 175.98(16) . . . . ?
C20 C21 C22 C23 0.6(3) . . . . ?
C21 C20 C25 C24 -1.7(3) . . . . ?
C21 C22 C23 C24 -1.7(3) . . . . ?
C21 C22 C23 C26 177.21(16) . . . . ?
C22 C23 C24 C25 1.0(3) . . . . ?
C22 C23 C26 C27 41.9(2) . . . . ?
C22 C23 C26 C31 -137.66(18) . . . . ?
C23 C24 C25 C20 0.6(3) . . . . ?
C23 C26 C27 C28 179.21(16) . . . . ?
C23 C26 C31 C30 179.18(16) . . . . ?
C24 C23 C26 C27 -139.28(18) . . . . ?
C24 C23 C26 C31 41.2(2) . . . . ?
C25 C20 C21 C22 1.1(3) . . . . ?
C26 C23 C24 C25 -177.85(17) . . . . ?
C26 C27 C28 C29 1.0(3) . . . . ?
C27 C26 C31 C30 -0.4(3) . . . . ?
C27 C28 C29 C30 0.9(3) . . . . ?
C27 C28 C29 C32 -179.99(16) . . . . ?
C28 C29 C30 C31 -2.5(3) . . . . ?
C28 C29 C32 O3 18.9(2) . . . . ?
C28 C29 C32 O4 -160.74(16) . . . . ?
C29 C30 C31 C26 2.3(3) . . . . ?
C30 C29 C32 O3 -162.07(16) . . . . ?
C30 C29 C32 O4 18.3(2) . . . . ?
C31 C26 C27 C28 -1.3(3) . . . . ?
C32 C29 C30 C31 178.39(16) . . . . ?
C33 C34 C35 C36 -0.7(3) . . . . ?
C33 C38 C39 C40 177.04(17) . . . . ?
C33 C38 C39 C44 -1.5(2) . . . . ?
C34 C33 C38 C37 2.7(2) . . . . ?
C34 C33 C38 C39 -176.56(16) . . . . ?
C34 C33 C50 C45 177.78(17) . . . . ?
C34 C33 C50 C49 -4.1(3) . . . . ?
C34 C35 C36 C37 1.4(3) . . . . ?
C35 C36 C37 C38 0.0(3) . . . . ?
C36 C37 C38 C33 -2.1(3) . . . . ?
C36 C37 C38 C39 177.17(17) . . . . ?
C37 C38 C39 C40 -2.2(3) . . . . ?
C37 C38 C39 C44 179.24(17) . . . . ?
C38 C33 C34 C35 -1.4(3) . . . . ?
C38 C33 C50 C45 -3.3(2) . . . . ?
C38 C33 C50 C49 174.86(17) . . . . ?
C38 C39 C40 C41 -178.67(18) . . . . ?
C38 C39 C44 C43 177.41(16) . . . . ?
C38 C39 C44 C45 -2.7(2) . . . . ?
C39 C40 C41 C42 1.1(3) . . . . ?
C39 C44 C45 C46 -174.77(16) . . . . ?
C39 C44 C45 C50 3.8(2) . . . . ?
C40 C39 C44 C43 -1.1(3) . . . . ?
C40 C39 C44 C45 178.79(16) . . . . ?
C40 C41 C42 C43 -0.9(3) . . . . ?
C41 C42 C43 C44 -0.5(3) . . . . ?
C42 C43 C44 C39 1.5(3) . . . . ?
C42 C43 C44 C45 -178.48(18) . . . . ?
C43 C44 C45 C46 5.2(3) . . . . ?
C43 C44 C45 C50 -176.22(17) . . . . ?
C44 C39 C40 C41 -0.1(3) . . . . ?
C44 C45 C46 C47 179.15(17) . . . . ?
C44 C45 C50 C33 -0.9(2) . . . . ?
C44 C45 C50 C49 -179.04(16) . . . . ?
C45 C46 C47 C48 -0.4(3) . . . . ?
C46 C45 C50 C33 177.78(16) . . . . ?
C46 C45 C50 C49 -0.4(2) . . . . ?
C46 C47 C48 C49 0.1(3) . . . . ?
C47 C48 C49 C50 0.0(3) . . . . ?
C48 C49 C50 C33 -178.03(18) . . . . ?
C48 C49 C50 C45 0.1(3) . . . . ?
C50 C33 C34 C35 177.58(18) . . . . ?
C50 C33 C38 C37 -176.26(16) . . . . ?
C50 C33 C38 C39 4.4(2) . . . . ?
C50 C45 C46 C47 0.5(3) . . . . ?
